data_7104707
loop_
_publ_author_name
'Wang, Hao'
'Zeng, Yi'
'Ma, Jin Shi'
'Fu, Hongbing'
'Yao, Jiannian'
'Mikhaleva, Albina I'
'Trofimov, Boris A'

_publ_section_title
;
 Facile synthesis of size-tunable micro-octahedra via metal-organic
 coordination.
;
_journal_issue 36
_journal_name_full 'Chemical communications (Cambridge, England)'
_journal_page_first 5457
_journal_page_last 5459
_journal_paper_doi 10.1039/b908876h
_journal_volume 34
_journal_year 2009
_chemical_formula_moiety 'C18 H14 N4 Zn'
_chemical_formula_sum 'C18 H14 N4 Zn'
_chemical_formula_weight 351.70
_chemical_name_systematic
;
?
;
_space_group_IT_number 92
_symmetry_cell_setting tetragonal
_symmetry_space_group_name_Hall 'P 4abw 2nw'
_symmetry_space_group_name_H-M 'P 41 21 2'
_atom_sites_solution_hydrogens geom
_atom_sites_solution_primary direct
_atom_sites_solution_secondary difmap
_audit_creation_method SHELXL-97
_cell_angle_alpha 90.00
_cell_angle_beta 90.00
_cell_angle_gamma 90.00
_cell_formula_units_Z 4
_cell_length_a 8.2425(12)
_cell_length_b 8.2425(12)
_cell_length_c 23.659(5)
_cell_measurement_reflns_used 256
_cell_measurement_temperature 173(2)
_cell_measurement_theta_max 29.85
_cell_measurement_theta_min 2.47
_cell_volume 1607.3(5)
_computing_cell_refinement 'CrystalClear (Rigaku Inc., 2008)'
_computing_data_collection 'CrystalClear (Rigaku Inc., 2008)'
_computing_data_reduction 'CrystalClear (Rigaku Inc., 2008)'
_computing_molecular_graphics 'XP in Siemens SHELXTL (Sheldrick, 1994)'
_computing_publication_material 'SHELX97 (Sheldrick, 1997)'
_computing_structure_refinement 'SHELXL-97 (Sheldrick, 1997)'
_computing_structure_solution 'SHELXS-97 (Sheldrick, 1990)'
_diffrn_ambient_temperature 173(2)
_diffrn_measured_fraction_theta_full 1.000
_diffrn_measured_fraction_theta_max 1.000
_diffrn_measurement_device_type 'Saturn724+ CCD'
_diffrn_measurement_method '\w scans at fixed \c = 45\%'
_diffrn_radiation_monochromator 'Graphite Monochromator'
_diffrn_radiation_source 'sealed tube'
_diffrn_radiation_type MoK\a
_diffrn_radiation_wavelength 0.71073
_diffrn_reflns_av_R_equivalents 0.0387
_diffrn_reflns_av_sigmaI/netI 0.0200
_diffrn_reflns_limit_h_max 8
_diffrn_reflns_limit_h_min -10
_diffrn_reflns_limit_k_max 9
_diffrn_reflns_limit_k_min -10
_diffrn_reflns_limit_l_max 30
_diffrn_reflns_limit_l_min -30
_diffrn_reflns_number 12088
_diffrn_reflns_theta_full 27.48
_diffrn_reflns_theta_max 27.48
_diffrn_reflns_theta_min 2.62
_exptl_absorpt_coefficient_mu 1.532
_exptl_absorpt_correction_T_max 0.6086
_exptl_absorpt_correction_T_min 0.5268
_exptl_absorpt_correction_type multi-scan
_exptl_absorpt_process_details 'CrystalClear (Rigaku Inc., 2008)'
_exptl_crystal_colour yellow
_exptl_crystal_density_diffrn 1.453
_exptl_crystal_density_method 'not measured'
_exptl_crystal_description block
_exptl_crystal_F_000 720
_exptl_crystal_size_max 0.48
_exptl_crystal_size_mid 0.40
_exptl_crystal_size_min 0.36
_refine_diff_density_max 0.382
_refine_diff_density_min -0.283
_refine_diff_density_rms 0.055
_refine_ls_abs_structure_details 'Flack H D (1983), Acta Cryst. A39, 876-881'
_refine_ls_abs_structure_Flack 0.000(18)
_refine_ls_extinction_method none
_refine_ls_goodness_of_fit_ref 1.161
_refine_ls_hydrogen_treatment constr
_refine_ls_matrix_type full
_refine_ls_number_parameters 105
_refine_ls_number_reflns 1848
_refine_ls_number_restraints 0
_refine_ls_restrained_S_all 1.161
_refine_ls_R_factor_all 0.0292
_refine_ls_R_factor_gt 0.0288
_refine_ls_shift/su_max 0.001
_refine_ls_shift/su_mean 0.000
_refine_ls_structure_factor_coef Fsqd
_refine_ls_weighting_details 'calc w=1/[\s^2^(Fo^2^)+(0.0393P)^2^+0.5463P] where P=(Fo^2^+2Fc^2^)/3'
_refine_ls_weighting_scheme calc
_refine_ls_wR_factor_gt 0.0778
_refine_ls_wR_factor_ref 0.0780
_reflns_number_gt 1829
_reflns_number_total 1848
_reflns_threshold_expression >2sigma(I)
_cod_data_source_file b908876h.txt
_cod_data_source_block sa18
_cod_depositor_comments
;
The following automatic conversions were performed:
'_exptl_absorpt_correction_type' value 'Multi-scan' changed to
'multi-scan' according to
'/home/saulius/struct/CIF-dictionaries/cif_core.dic' dictionary named
'cif_core.dic' version 2.4.1 from 2010-06-29.

Automatic conversion script
Id: cif_fix_enum 1527 2010-12-29 10:47:43Z saulius 
;
_cod_original_sg_symbol_H-M P4(1)2(1)2
_cod_database_code 7104707

loop_
_symmetry_equiv_pos_as_xyz
'x, y, z'
'-x, -y, z+1/2'
'-y+1/2, x+1/2, z+1/4'
'y+1/2, -x+1/2, z+3/4'
'-x+1/2, y+1/2, -z+1/4'
'x+1/2, -y+1/2, -z+3/4'
'y, x, -z'
'-y, -x, -z+1/2'

loop_
_atom_site_label
_atom_site_type_symbol
_atom_site_fract_x
_atom_site_fract_y
_atom_site_fract_z
_atom_site_U_iso_or_equiv
_atom_site_adp_type
_atom_site_occupancy
_atom_site_symmetry_multiplicity
_atom_site_calc_flag
_atom_site_refinement_flags
_atom_site_disorder_assembly
_atom_site_disorder_group
Zn1 Zn 0.05814(3) 0.05814(3) 1.0000 0.02888(12) Uani 1 2 d S . .
N1 N 0.2730(2) -0.0405(2) 0.99581(7) 0.0285(4) Uani 1 1 d . . .
N2 N 0.0282(2) -0.0893(2) 1.06869(8) 0.0271(4) Uani 1 1 d . . .
C1 C 0.4136(3) -0.0328(3) 0.96624(10) 0.0345(5) Uani 1 1 d . . .
H1A H 0.4322 0.0359 0.9347 0.041 Uiso 1 1 calc R . .
C2 C 0.5263(3) -0.1394(3) 0.98858(11) 0.0386(6) Uani 1 1 d . . .
H2A H 0.6336 -0.1570 0.9753 0.046 Uiso 1 1 calc R . .
C3 C 0.4519(3) -0.2162(3) 1.03428(10) 0.0361(5) Uani 1 1 d . . .
H3A H 0.4988 -0.2959 1.0583 0.043 Uiso 1 1 calc R . .
C4 C 0.2955(3) -0.1529(3) 1.03790(9) 0.0288(4) Uani 1 1 d . . .
C5 C 0.1641(3) -0.1792(3) 1.07771(8) 0.0273(4) Uani 1 1 d . . .
C6 C 0.1712(3) -0.2855(3) 1.12355(9) 0.0350(5) Uani 1 1 d . . .
H6A H 0.2657 -0.3490 1.1299 0.042 Uiso 1 1 calc R . .
C7 C 0.0404(3) -0.2980(3) 1.15954(10) 0.0407(6) Uani 1 1 d . . .
H7A H 0.0442 -0.3705 1.1907 0.049 Uiso 1 1 calc R . .
C8 C -0.0967(3) -0.2047(3) 1.15018(10) 0.0373(5) Uani 1 1 d . . .
H8A H -0.1874 -0.2114 1.1748 0.045 Uiso 1 1 calc R . .
C9 C -0.0984(3) -0.1018(3) 1.10421(10) 0.0326(5) Uani 1 1 d . . .
H9A H -0.1922 -0.0377 1.0974 0.039 Uiso 1 1 calc R . .

loop_
_atom_site_aniso_label
_atom_site_aniso_U_11
_atom_site_aniso_U_22
_atom_site_aniso_U_33
_atom_site_aniso_U_23
_atom_site_aniso_U_13
_atom_site_aniso_U_12
Zn1 0.02926(14) 0.02926(14) 0.02812(17) 0.00313(11) -0.00313(11) 0.00194(14)
N1 0.0285(9) 0.0298(9) 0.0271(8) -0.0001(8) -0.0004(7) -0.0011(7)
N2 0.0271(9) 0.0282(9) 0.0259(8) 0.0013(7) -0.0004(7) -0.0003(7)
C1 0.0338(12) 0.0368(13) 0.0328(11) -0.0041(9) 0.0060(9) -0.0044(10)
C2 0.0289(12) 0.0422(13) 0.0446(14) -0.0058(11) 0.0055(9) 0.0012(10)
C3 0.0299(12) 0.0362(12) 0.0421(12) -0.0002(10) -0.0019(10) 0.0046(10)
C4 0.0288(11) 0.0280(11) 0.0295(10) -0.0011(8) -0.0016(9) -0.0012(9)
C5 0.0272(11) 0.0267(11) 0.0282(9) -0.0025(9) -0.0039(8) 0.0007(8)
C6 0.0360(12) 0.0333(11) 0.0356(12) 0.0052(10) -0.0022(10) 0.0059(9)
C7 0.0482(15) 0.0413(13) 0.0326(11) 0.0078(10) 0.0046(11) 0.0023(12)
C8 0.0379(13) 0.0382(13) 0.0357(12) 0.0027(10) 0.0099(10) 0.0012(10)
C9 0.0300(12) 0.0326(12) 0.0352(10) 0.0008(9) 0.0030(9) 0.0012(8)

loop_
_atom_type_symbol
_atom_type_description
_atom_type_scat_dispersion_real
_atom_type_scat_dispersion_imag
_atom_type_scat_source
C C 0.0033 0.0016 'International Tables Vol C Tables 4.2.6.8 and 6.1.1.4'
H H 0.0000 0.0000 'International Tables Vol C Tables 4.2.6.8 and 6.1.1.4'
N N 0.0061 0.0033 'International Tables Vol C Tables 4.2.6.8 and 6.1.1.4'
Zn Zn 0.2839 1.4301 'International Tables Vol C Tables 4.2.6.8 and 6.1.1.4'

loop_
_geom_angle_atom_site_label_1
_geom_angle_atom_site_label_2
_geom_angle_atom_site_label_3
_geom_angle
_geom_angle_site_symmetry_1
_geom_angle_site_symmetry_3
_geom_angle_publ_flag
N1 Zn1 N1 139.35(11) . 7_557 ?
N1 Zn1 N2 116.68(7) . 7_557 ?
N1 Zn1 N2 84.40(7) 7_557 7_557 ?
N1 Zn1 N2 84.40(7) . . ?
N1 Zn1 N2 116.68(7) 7_557 . ?
N2 Zn1 N2 119.22(10) 7_557 . ?
C1 N1 C4 106.88(18) . . ?
C1 N1 Zn1 141.54(17) . . ?
C4 N1 Zn1 111.53(14) . . ?
C9 N2 C5 120.00(19) . . ?
C9 N2 Zn1 129.53(16) . . ?
C5 N2 Zn1 110.43(14) . . ?
N1 C1 C2 110.3(2) . . ?
N1 C1 H1A 124.8 . . ?
C2 C1 H1A 124.8 . . ?
C1 C2 C3 106.8(2) . . ?
C1 C2 H2A 126.6 . . ?
C3 C2 H2A 126.6 . . ?
C4 C3 C2 106.5(2) . . ?
C4 C3 H3A 126.7 . . ?
C2 C3 H3A 126.7 . . ?
N1 C4 C3 109.5(2) . . ?
N1 C4 C5 118.05(19) . . ?
C3 C4 C5 132.4(2) . . ?
N2 C5 C6 119.9(2) . . ?
N2 C5 C4 115.59(19) . . ?
C6 C5 C4 124.5(2) . . ?
C7 C6 C5 119.6(2) . . ?
C7 C6 H6A 120.2 . . ?
C5 C6 H6A 120.2 . . ?
C6 C7 C8 119.9(2) . . ?
C6 C7 H7A 120.1 . . ?
C8 C7 H7A 120.1 . . ?
C9 C8 C7 118.4(2) . . ?
C9 C8 H8A 120.8 . . ?
C7 C8 H8A 120.8 . . ?
N2 C9 C8 122.2(2) . . ?
N2 C9 H9A 118.9 . . ?
C8 C9 H9A 118.9 . . ?

loop_
_geom_bond_atom_site_label_1
_geom_bond_atom_site_label_2
_geom_bond_distance
_geom_bond_site_symmetry_2
_geom_bond_publ_flag
Zn1 N1 1.9513(18) . ?
Zn1 N1 1.9513(18) 7_557 ?
Zn1 N2 2.0444(18) 7_557 ?
Zn1 N2 2.0444(18) . ?
N1 C1 1.355(3) . ?
N1 C4 1.373(3) . ?
N2 C9 1.344(3) . ?
N2 C5 1.360(3) . ?
C1 C2 1.384(4) . ?
C1 H1A 0.9500 . ?
C2 C3 1.394(4) . ?
C2 H2A 0.9500 . ?
C3 C4 1.393(3) . ?
C3 H3A 0.9500 . ?
C4 C5 1.452(3) . ?
C5 C6 1.396(3) . ?
C6 C7 1.378(3) . ?
C6 H6A 0.9500 . ?
C7 C8 1.385(4) . ?
C7 H7A 0.9500 . ?
C8 C9 1.379(3) . ?
C8 H8A 0.9500 . ?
C9 H9A 0.9500 . ?
